data_2210966
loop_
_publ_author_name
'Li, Bao'
'Ye, Ling'
'Guang-Feng Hou'
'Guang-Di Yang'
'Li-Xin Wu'

_publ_section_title
;
 <i>catena</i>-Poly[hexaaquazinc(II)
 [bis[dichlorozincate(II)]-\m-pyridine-4-carboxylato-\k^2^<i>N</i>,<i>O</i>]
 dihydrate]
;
_journal_coeditor_code DN2072
_journal_issue 11
_journal_name_full 'Acta Crystallographica Section E'
_journal_page_first m2932
_journal_page_last m2933
_journal_paper_doi 10.1107/S1600536806041705
_journal_volume 62
_journal_year 2006
_chemical_formula_iupac '[Zn Cl2 (C6 H4 N O2)]2 [Zn (H2 O)6] , 2H2O'
_chemical_formula_moiety '2C6 H4 Cl2 N O2 Zn - , H12 O6 Zn 2+ , 2H2 O'
_chemical_formula_sum 'C12 H24 Cl4 N2 O12 Zn3'
_chemical_formula_weight 726.24
_chemical_name_systematic
;
catena-Poly[bis[[dichlorozinc(II)]-\m-pyridine-4-carboxylato-\k^2^N,O]
hexaaquazinc(II) dihydrate]
;
_space_group_IT_number 43
_symmetry_cell_setting orthorhombic
_symmetry_space_group_name_Hall 'F 2 -2d'
_symmetry_space_group_name_H-M 'F d d 2'
_atom_sites_solution_hydrogens geom
_atom_sites_solution_primary direct
_atom_sites_solution_secondary difmap
_cell_angle_alpha 90.00
_cell_angle_beta 90.00
_cell_angle_gamma 90.00
_cell_formula_units_Z 8
_cell_length_a 11.332(7)
_cell_length_b 50.73(2)
_cell_length_c 9.001(3)
_cell_measurement_reflns_used 10770
_cell_measurement_temperature 293(2)
_cell_measurement_theta_max 55.04
_cell_measurement_theta_min 6.26
_cell_volume 5174(4)
_computing_cell_refinement RAPID-AUTO
_computing_data_collection 'RAPID-AUTO (Rigaku, 1998)'
_computing_data_reduction RAPID-AUTO
_computing_molecular_graphics 'PLATON (Spek, 2003)'
_computing_publication_material SHELXL97
_computing_structure_refinement 'SHELXL97 (Sheldrick, 1997)'
_computing_structure_solution 'SHELXS97 (Sheldrick, 1997)'
_diffrn_ambient_temperature 295(2)
_diffrn_measured_fraction_theta_full 0.988
_diffrn_measured_fraction_theta_max 0.988
_diffrn_measurement_device_type 'Rigaku R-AXIS RAPID'
_diffrn_measurement_method \w
_diffrn_radiation_monochromator graphite
_diffrn_radiation_source 'fine-focus sealed tube'
_diffrn_radiation_type MoK\a
_diffrn_radiation_wavelength 0.71073
_diffrn_reflns_av_R_equivalents 0.0750
_diffrn_reflns_av_sigmaI/netI 0.0718
_diffrn_reflns_limit_h_max 14
_diffrn_reflns_limit_h_min -14
_diffrn_reflns_limit_k_max 61
_diffrn_reflns_limit_k_min -65
_diffrn_reflns_limit_l_max 10
_diffrn_reflns_limit_l_min -11
_diffrn_reflns_number 12107
_diffrn_reflns_theta_full 27.48
_diffrn_reflns_theta_max 27.48
_diffrn_reflns_theta_min 3.13
_diffrn_standards_decay_% 0
_diffrn_standards_interval_count 0
_diffrn_standards_interval_time 0
_diffrn_standards_number 0
_exptl_absorpt_coefficient_mu 3.227
_exptl_absorpt_correction_T_max 0.5912
_exptl_absorpt_correction_T_min 0.3681
_exptl_absorpt_correction_type multi-scan
_exptl_absorpt_process_details '(ABSCOR; Higashi, 1995)'
_exptl_crystal_colour colourless
_exptl_crystal_density_diffrn 1.865
_exptl_crystal_density_method 'not measured'
_exptl_crystal_description block
_exptl_crystal_F_000 2912
_exptl_crystal_size_max 0.39
_exptl_crystal_size_mid 0.19
_exptl_crystal_size_min 0.18
_refine_diff_density_max 0.697
_refine_diff_density_min -0.634
_refine_ls_abs_structure_details 'Flack (1983), with 1163 Friedel pairs'
_refine_ls_abs_structure_Flack -0.004(17)
_refine_ls_extinction_method none
_refine_ls_goodness_of_fit_ref 1.079
_refine_ls_hydrogen_treatment constr
_refine_ls_matrix_type full
_refine_ls_number_parameters 150
_refine_ls_number_reflns 2748
_refine_ls_number_restraints 4
_refine_ls_restrained_S_all 1.080
_refine_ls_R_factor_all 0.0536
_refine_ls_R_factor_gt 0.0457
_refine_ls_shift/su_max 0.001
_refine_ls_shift/su_mean 0.000
_refine_ls_structure_factor_coef Fsqd
_refine_ls_weighting_details 'calc w = 1/[\s^2^(Fo^2^)+(0.0001P)^2^+10.5079P] where P=(Fo^2^+2Fc^2^)/3'
_refine_ls_weighting_scheme calc
_refine_ls_wR_factor_gt 0.0807
_refine_ls_wR_factor_ref 0.0842
_reflns_number_gt 2402
_reflns_number_total 2748
_reflns_threshold_expression I>2\s(I)
_cod_data_source_file dn2072.cif
_cod_data_source_block I
_cod_database_code 2210966
_cod_database_fobs_code 2210966

loop_
_symmetry_equiv_pos_as_xyz
'x, y, z'
'-x, -y, z'
'x+1/4, -y+1/4, z+1/4'
'-x+1/4, y+1/4, z+1/4'
'x, y+1/2, z+1/2'
'-x, -y+1/2, z+1/2'
'x+1/4, -y+3/4, z+3/4'
'-x+1/4, y+3/4, z+3/4'
'x+1/2, y, z+1/2'
'-x+1/2, -y, z+1/2'
'x+3/4, -y+1/4, z+3/4'
'-x+3/4, y+1/4, z+3/4'
'x+1/2, y+1/2, z'
'-x+1/2, -y+1/2, z'
'x+3/4, -y+3/4, z+1/4'
'-x+3/4, y+3/4, z+1/4'

loop_
_atom_site_type_symbol
_atom_site_label
_atom_site_fract_x
_atom_site_fract_y
_atom_site_fract_z
_atom_site_U_iso_or_equiv
_atom_site_adp_type
_atom_site_calc_flag
_atom_site_refinement_flags
_atom_site_occupancy
C C1 0.3355(5) 0.15480(8) 0.3543(5) 0.0344(10) Uani d . 1
H H1 0.3481 0.1726 0.3362 0.041 Uiso calc R 1
C C2 0.3747(5) 0.13661(8) 0.2508(4) 0.0325(11) Uani d . 1
H H2 0.4129 0.1422 0.1650 0.039 Uiso calc R 1
C C3 0.3567(5) 0.11016(9) 0.2761(4) 0.0296(10) Uani d . 1
C C4 0.3944(5) 0.08943(9) 0.1660(5) 0.0326(10) Uani d . 1
C C5 0.2994(5) 0.10270(8) 0.4059(5) 0.0348(11) Uani d . 1
H H5 0.2859 0.0850 0.4266 0.042 Uiso calc R 1
C C6 0.2627(5) 0.12213(9) 0.5039(5) 0.0352(11) Uani d . 1
H H6 0.2242 0.1171 0.5907 0.042 Uiso calc R 1
Cl Cl1 0.03988(15) 0.18695(3) 0.51484(14) 0.0499(4) Uani d . 1
Cl Cl2 0.34190(15) 0.20682(2) 0.65898(14) 0.0481(3) Uani d . 1
N N 0.2805(4) 0.14768(7) 0.4787(4) 0.0305(8) Uani d . 1
O O1 0.3854(4) 0.06616(6) 0.1993(4) 0.0506(11) Uani d . 1
O O2 0.4296(4) 0.09813(7) 0.0418(4) 0.0429(10) Uani d . 1
O O3 0.1713(5) 0.21220(8) 0.2134(4) 0.0647(14) Uani d . 1
H H31 0.1185 0.2086 0.2769 0.097 Uiso d R 1
H H32 0.1584 0.2034 0.1337 0.097 Uiso d R 1
O O4 0.3675(4) 0.24046(10) 0.3724(5) 0.0707(13) Uani d . 1
H H41 0.4398 0.2385 0.3490 0.106 Uiso d R 1
H H42 0.3551 0.2315 0.4507 0.106 Uiso d R 1
O O5 0.3576(5) 0.23517(8) 0.0471(5) 0.0681(15) Uani d . 1
H H51 0.3615 0.2188 0.0407 0.102 Uiso d R 1
H H52 0.3505 0.2426 -0.0355 0.102 Uiso d R 1
O O6 0.5993(4) 0.23227(7) 0.3175(4) 0.0495(10) Uani d D 1
H H62 0.6208 0.2405 0.2395 0.074 Uiso d RD 1
H H61 0.6357 0.2171 0.3264 0.074 Uiso d RD 1
Zn Zn1 0.21056(6) 0.174718(10) 0.62187(5) 0.03463(15) Uani d . 1
Zn Zn2 0.2500 0.2500 0.21057(8) 0.0382(2) Uani d S 1

loop_
_atom_site_aniso_label
_atom_site_aniso_U_11
_atom_site_aniso_U_22
_atom_site_aniso_U_33
_atom_site_aniso_U_12
_atom_site_aniso_U_13
_atom_site_aniso_U_23
C1 0.046(3) 0.027(2) 0.031(2) -0.0008(19) 0.004(2) -0.0005(17)
C2 0.038(3) 0.036(2) 0.023(2) -0.001(2) 0.0049(18) 0.0022(17)
C3 0.032(3) 0.033(2) 0.024(2) -0.0002(19) -0.0032(18) -0.0029(16)
C4 0.034(3) 0.035(2) 0.029(2) -0.001(2) 0.0007(17) -0.0040(17)
C5 0.047(3) 0.027(2) 0.031(2) 0.001(2) 0.008(2) 0.0013(16)
C6 0.046(3) 0.033(2) 0.027(2) 0.003(2) 0.0106(19) 0.0012(16)
Cl1 0.0520(10) 0.0503(7) 0.0474(7) 0.0145(6) 0.0011(6) 0.0010(5)
Cl2 0.0585(11) 0.0428(6) 0.0431(7) -0.0101(6) 0.0044(6) 0.0007(5)
N 0.037(3) 0.0306(18) 0.0243(17) -0.0002(16) 0.0026(15) -0.0031(14)
O1 0.080(4) 0.0298(17) 0.0424(19) 0.0003(17) 0.018(2) -0.0026(14)
O2 0.062(3) 0.0408(19) 0.0255(15) 0.0020(17) 0.0161(15) -0.0006(13)
O3 0.090(4) 0.051(2) 0.052(2) -0.029(2) 0.024(2) -0.0099(17)
O4 0.044(3) 0.103(3) 0.066(3) 0.001(2) -0.004(2) 0.044(3)
O5 0.084(4) 0.057(2) 0.063(2) 0.032(2) 0.034(3) 0.0191(19)
O6 0.055(3) 0.045(2) 0.048(2) 0.0055(19) 0.0027(18) -0.0047(15)
Zn1 0.0503(4) 0.0286(2) 0.0250(2) 0.0023(2) 0.0098(2) -0.00005(19)
Zn2 0.0366(5) 0.0387(4) 0.0394(4) 0.0002(4) 0.000 0.000

loop_
_atom_type_symbol
_atom_type_description
_atom_type_scat_dispersion_real
_atom_type_scat_dispersion_imag
_atom_type_scat_source
C C 0.0033 0.0016 'International Tables Vol C Tables 4.2.6.8 and 6.1.1.4'
H H 0.0000 0.0000 'International Tables Vol C Tables 4.2.6.8 and 6.1.1.4'
N N 0.0061 0.0033 'International Tables Vol C Tables 4.2.6.8 and 6.1.1.4'
O O 0.0106 0.0060 'International Tables Vol C Tables 4.2.6.8 and 6.1.1.4'
Zn Zn 0.2839 1.4301 'International Tables Vol C Tables 4.2.6.8 and 6.1.1.4'
Cl Cl 0.1484 0.1585 'International Tables Vol C Tables 4.2.6.8 and 6.1.1.4'

loop_
_geom_angle_atom_site_label_1
_geom_angle_atom_site_label_2
_geom_angle_atom_site_label_3
_geom_angle_site_symmetry_1
_geom_angle_site_symmetry_3
_geom_angle
N C1 C2 . . 122.4(4)
N C1 H1 . . 118.8
C2 C1 H1 . . 118.8
C3 C2 C1 . . 119.4(4)
C3 C2 H2 . . 120.3
C1 C2 H2 . . 120.3
C2 C3 C5 . . 118.3(4)
C2 C3 C4 . . 121.9(4)
C5 C3 C4 . . 119.7(4)
O1 C4 O2 . . 125.4(4)
O1 C4 C3 . . 119.3(4)
O2 C4 C3 . . 115.3(4)
C6 C5 C3 . . 118.8(4)
C6 C5 H5 . . 120.6
C3 C5 H5 . . 120.6
N C6 C5 . . 122.5(4)
N C6 H6 . . 118.7
C5 C6 H6 . . 118.7
C6 N C1 . . 118.6(4)
C6 N Zn1 . . 119.1(3)
C1 N Zn1 . . 122.0(3)
C4 O2 Zn1 . 3_554 122.8(3)
Zn2 O3 H31 . . 120.0
Zn2 O3 H32 . . 122.2
H31 O3 H32 . . 109.5
Zn2 O4 H41 . . 118.7
Zn2 O4 H42 . . 127.8
H41 O4 H42 . . 107.6
Zn2 O5 H51 . . 116.5
Zn2 O5 H52 . . 114.5
H51 O5 H52 . . 113.0
H62 O6 H61 . . 111.8
O2 Zn1 N 11_455 . 99.53(15)
O2 Zn1 Cl2 11_455 . 115.87(13)
N Zn1 Cl2 . . 109.01(13)
O2 Zn1 Cl1 11_455 . 110.19(14)
N Zn1 Cl1 . . 104.41(12)
Cl2 Zn1 Cl1 . . 115.89(7)
O4 Zn2 O4 . 14 88.4(3)
O4 Zn2 O5 . . 92.2(2)
O4 Zn2 O5 14 . 171.83(19)
O4 Zn2 O5 . 14 171.83(19)
O4 Zn2 O5 14 14 92.2(2)
O5 Zn2 O5 . 14 88.5(3)
O4 Zn2 O3 . 14 86.03(18)
O4 Zn2 O3 14 14 92.97(19)
O5 Zn2 O3 . 14 95.2(2)
O5 Zn2 O3 14 14 85.80(18)
O4 Zn2 O3 . . 92.97(19)
O4 Zn2 O3 14 . 86.03(18)
O5 Zn2 O3 . . 85.80(18)
O5 Zn2 O3 14 . 95.2(2)
O3 Zn2 O3 14 . 178.6(2)

loop_
_geom_bond_atom_site_label_1
_geom_bond_atom_site_label_2
_geom_bond_site_symmetry_2
_geom_bond_distance
C1 N . 1.331(6)
C1 C2 . 1.384(6)
C1 H1 . 0.9300
C2 C3 . 1.377(6)
C2 H2 . 0.9300
C3 C5 . 1.389(6)
C3 C4 . 1.507(6)
C4 O1 . 1.222(6)
C4 O2 . 1.266(5)
C5 C6 . 1.387(6)
C5 H5 . 0.9300
C6 N . 1.331(6)
C6 H6 . 0.9300
Cl1 Zn1 . 2.2481(19)
Cl2 Zn1 . 2.2315(17)
N Zn1 . 2.043(4)
O2 Zn1 3_554 1.951(3)
O3 Zn2 . 2.115(4)
O3 H31 . 0.8469
O3 H32 . 0.8564
O4 Zn2 . 2.032(4)
O4 H41 . 0.8516
O4 H42 . 0.8495
O5 Zn2 . 2.053(4)
O5 H51 . 0.8356
O5 H52 . 0.8365
O6 H62 . 0.8521
O6 H61 . 0.8777
Zn1 O2 11_455 1.951(3)
Zn2 O4 14 2.032(4)
Zn2 O5 14 2.053(4)
Zn2 O3 14 2.115(4)

loop_
_geom_hbond_atom_site_label_D
_geom_hbond_atom_site_label_H
_geom_hbond_atom_site_label_A
_geom_hbond_site_symmetry_A
_geom_hbond_distance_DH
_geom_hbond_distance_HA
_geom_hbond_distance_DA
_geom_hbond_angle_DHA
O3 H31 Cl1 . 0.85 2.57 3.349(4) 154.1
O3 H32 O1 11_454 0.86 1.95 2.808(5) 177.7
O4 H41 O6 . 0.85 1.86 2.705(7) 173.7
O4 H42 Cl2 . 0.85 2.26 3.106(4) 174.2
O5 H51 Cl1 9_554 0.84 2.60 3.215(4) 131.8
O5 H52 O6 6_654 0.84 1.93 2.691(5) 151.6
O6 H61 Cl2 9_554 0.88 2.83 3.356(5) 120.0
O6 H61 O1 3 0.88 2.02 2.759(5) 141.6
